data_1535053
loop_
_publ_author_name
'Becker, R.'
'Johnsson, M.'
'Kremer, R.'
'Lemmens, P.'

_publ_section_title
;
 Crystal structure, magnetic properties and conductivity of Cu Sb Te O3
 Cl2
;
_journal_name_full 'Solid State Sciences'
_journal_page_first 1411
_journal_page_last 1416
_journal_volume 5
_journal_year 2003
_chemical_formula_sum 'Cl2 Cu O3 Sb Te'
_chemical_name_systematic 'Cu (Sb Te O3) Cl2'
_space_group_IT_number 12
_symmetry_space_group_name_Hall '-C 2y'
_symmetry_space_group_name_H-M 'C 1 2/m 1'
_cell_angle_alpha 90
_cell_angle_beta 101.93
_cell_angle_gamma 90
_cell_formula_units_Z 6
_cell_length_a 20.426
_cell_length_b 4.0924
_cell_length_c 10.845
_cell_volume 886.968
_citation_journal_id_ASTM SSSCFJ
_cod_data_source_file Becker_SSSCFJ_2003_1209.cif
_cod_data_source_block Cl2Cu1O3Sb1Te1
_cod_original_cell_volume 886.9678
_cod_original_formula_sum 'Cl2 Cu1 O3 Sb1 Te1'
_cod_database_code 1535053

loop_
_symmetry_equiv_pos_as_xyz
x,y,z
-x,y,-z
-x,-y,-z
x,-y,z
x+1/2,y+1/2,z
-x+1/2,y+1/2,-z
-x+1/2,-y+1/2,-z
x+1/2,-y+1/2,z

loop_
_atom_site_label
_atom_site_type_symbol
_atom_site_fract_x
_atom_site_fract_y
_atom_site_fract_z
_atom_site_occupancy
_atom_site_U_iso_or_equiv
O1 O-2 0.6419 0 0.8875 1 0.0
Te3 Te+4 0.69565 0 0.05187 0.5 0.0
O4 O-2 0.7793 0 0.9848 1 0.0
Sb1 Sb+3 0.04553 0.5 0.82115 0.5 0.0
Cl1 Cl-1 0.3997 0 0.6269 1 0.0
Cu3 Cu+1 -0.227 -0.406 0.5457 0.183 0.0
O2 O-2 0.0672 0.5 0.6515 1 0.0
Sb3 Sb+3 0.69565 0 0.05187 0.5 0.0
Cu2 Cu+1 0.25 0.75 0.5 0.132 0.0
O3 O-2 0.0555 0 0.7683 1 0.0
Te2 Te+4 0.58604 0.5 0.6033 0.5 0.0
Sb2 Sb+3 0.58604 0.5 0.6033 0.5 0.0
O5 O-2 0.5 0.5 0.5 1 0.0
Cu1 Cu+1 0.36025 0.5 0.7037 1 0.0
Te1 Te+4 0.04553 0.5 0.82115 0.5 0.0
Cl2 Cl-1 0.08296 0 0.0804 1 0.0
Cl3 Cl-1 0.2431 0.5 0.6644 1 0.0
